data_7153390
loop_
_publ_author_name
'Sar, Anobick'
'Lindeman, Sergey'
'Donaldson, William A.'

_publ_section_title
;
 De novo synthesis of polyhydroxyl aminocyclohexanes.
;
_journal_issue 17
_journal_name_full 'Organic &amp; biomolecular chemistry'
_journal_page_first 3908
_journal_page_last 3917
_journal_paper_doi 10.1039/c004730a
_journal_volume 8
_journal_year 2010
_chemical_formula_sum 'C14 H13 N O5'
_chemical_formula_weight 275.25
_chemical_name_systematic
;
?
;
_space_group_IT_number 14
_symmetry_cell_setting monoclinic
_symmetry_space_group_name_Hall '-P 2yn'
_symmetry_space_group_name_H-M 'P 1 21/n 1'
_atom_sites_solution_hydrogens geom
_atom_sites_solution_primary direct
_atom_sites_solution_secondary difmap
_audit_creation_method SHELXL-97
_cell_angle_alpha 90.00
_cell_angle_beta 104.012(4)
_cell_angle_gamma 90.00
_cell_formula_units_Z 4
_cell_length_a 7.2305(4)
_cell_length_b 20.6353(11)
_cell_length_c 8.5115(5)
_cell_measurement_reflns_used 3358
_cell_measurement_temperature 100(2)
_cell_measurement_theta_max 66
_cell_measurement_theta_min 4
_cell_volume 1232.16(12)
_computing_cell_refinement 'SAINT v7.60A (Bruker, 2009)'
_computing_data_collection 'APEX2-2009.5-1 (Bruker, 2009)'
_computing_data_reduction 'SADABS-2008/1 (Bruker, 2008)'
_computing_molecular_graphics 'XP v5.1 (Bruker, 1998)'
_computing_publication_material 'XCIF-2008/2 (Bruker, 2008)'
_computing_structure_refinement 'SHELXL-2008/4(Bruker, 2008)'
_computing_structure_solution 'XS/SHELXTL-2008/4 (Bruker, 2008)'
_diffrn_ambient_temperature 100(2)
_diffrn_measured_fraction_theta_full 0.988
_diffrn_measured_fraction_theta_max 0.968
_diffrn_measurement_device_type 'Bruker APEX2 CCD detector'
_diffrn_measurement_method '\w scans'
_diffrn_radiation_monochromator graphite
_diffrn_radiation_source 'fine-focus sealed tube'
_diffrn_radiation_type CuK\a
_diffrn_radiation_wavelength 1.54178
_diffrn_reflns_av_R_equivalents 0.0249
_diffrn_reflns_av_sigmaI/netI 0.0186
_diffrn_reflns_limit_h_max 8
_diffrn_reflns_limit_h_min -8
_diffrn_reflns_limit_k_max 24
_diffrn_reflns_limit_k_min 0
_diffrn_reflns_limit_l_max 10
_diffrn_reflns_limit_l_min 0
_diffrn_reflns_number 10020
_diffrn_reflns_theta_full 67.47
_diffrn_reflns_theta_max 67.47
_diffrn_reflns_theta_min 4.28
_exptl_absorpt_coefficient_mu 0.961
_exptl_absorpt_correction_T_max 0.9626
_exptl_absorpt_correction_T_min 0.8021
_exptl_absorpt_correction_type multi-scan
_exptl_absorpt_process_details
;
SADABS. Program for empirical absorption correction of
area-detector data. University of Goetingen. Germany.
Sheldrick, G. M. 1996
;
_exptl_crystal_colour colorless
_exptl_crystal_density_diffrn 1.484
_exptl_crystal_density_method 'not measured'
_exptl_crystal_description plate
_exptl_crystal_F_000 576
_exptl_crystal_size_max 0.24
_exptl_crystal_size_mid 0.15
_exptl_crystal_size_min 0.04
_refine_diff_density_max 0.211
_refine_diff_density_min -0.200
_refine_diff_density_rms 0.039
_refine_ls_extinction_coef 0.0004(1)
_refine_ls_extinction_expression Fc^*^=kFc[1+0.001xFc^2^\l^3^/sin(2\q)]^-1/4^
_refine_ls_extinction_method SHELXL
_refine_ls_goodness_of_fit_ref 1.007
_refine_ls_hydrogen_treatment mixed
_refine_ls_matrix_type full
_refine_ls_number_parameters 251
_refine_ls_number_reflns 2145
_refine_ls_number_restraints 56
_refine_ls_restrained_S_all 1.005
_refine_ls_R_factor_all 0.0481
_refine_ls_R_factor_gt 0.0407
_refine_ls_shift/su_max 0.000
_refine_ls_shift/su_mean 0.000
_refine_ls_structure_factor_coef Fsqd
_refine_ls_weighting_details 'calc w=1/[\s^2^(Fo^2^)+(0.0416P)^2^+0.8408P] where P=(Fo^2^+2Fc^2^)/3'
_refine_ls_weighting_scheme calc
_refine_ls_wR_factor_gt 0.0918
_refine_ls_wR_factor_ref 0.0959
_reflns_number_gt 1852
_reflns_number_total 2145
_reflns_threshold_expression >2sigma(I)
_cod_data_source_file c004730a.txt
_cod_data_source_block don1a
_cod_original_sg_symbol_H-M 'P 21/n'
_cod_database_code 7153390

loop_
_symmetry_equiv_pos_as_xyz
'x, y, z'
'-x+1/2, y+1/2, -z+1/2'
'-x, -y, -z'
'x-1/2, -y-1/2, z-1/2'

loop_
_atom_site_label
_atom_site_type_symbol
_atom_site_fract_x
_atom_site_fract_y
_atom_site_fract_z
_atom_site_U_iso_or_equiv
_atom_site_adp_type
_atom_site_occupancy
_atom_site_symmetry_multiplicity
_atom_site_calc_flag
_atom_site_refinement_flags
_atom_site_disorder_assembly
_atom_site_disorder_group
O1 O 0.17477(19) 0.15949(6) 0.16497(18) 0.0286(3) Uani 0.9202(14) 1 d PD A 1
O2 O 0.2767(2) -0.02164(6) 0.48384(16) 0.0298(4) Uani 0.9202(14) 1 d PD A 1
O3 O 0.3838(2) 0.18148(7) 0.71859(16) 0.0311(4) Uani 0.9202(14) 1 d PD A 1
O4 O 0.0975(2) 0.29751(7) 0.70939(19) 0.0270(3) Uani 0.9202(14) 1 d PD A 1
H4O H 0.160(3) 0.2852(12) 0.794(3) 0.024(7) Uiso 0.9202(14) 1 d P A 1
O5 O -0.2206(3) 0.21912(12) 0.5437(2) 0.0306(5) Uani 0.9202(14) 1 d PD A 1
H5O H -0.226(4) 0.2544(15) 0.598(3) 0.058(8) Uiso 0.9202(14) 1 d P A 1
N1 N 0.2158(2) 0.07786(9) 0.3566(2) 0.0226(4) Uani 0.9202(14) 1 d PD A 1
C1 C 0.2341(12) 0.04722(11) 0.1009(3) 0.0233(7) Uani 0.9202(14) 1 d PD A 1
C2 C 0.2340(3) 0.04488(12) -0.0612(2) 0.0274(5) Uani 0.9202(14) 1 d PD A 1
H2A H 0.2155 0.0828 -0.1265 0.033 Uiso 0.9202(14) 1 calc PR A 1
C3 C 0.2620(3) -0.01536(13) -0.1244(2) 0.0304(5) Uani 0.9202(14) 1 d PD A 1
H3A H 0.2620 -0.0188 -0.2357 0.037 Uiso 0.9202(14) 1 calc PR A 1
C4 C 0.2901(3) -0.07078(12) -0.0289(3) 0.0297(5) Uani 0.9202(14) 1 d PD A 1
H4A H 0.3087 -0.1112 -0.0761 0.036 Uiso 0.9202(14) 1 calc PR A 1
C5 C 0.2914(3) -0.06799(10) 0.1350(3) 0.0262(5) Uani 0.9202(14) 1 d PD A 1
H5A H 0.3107 -0.1057 0.2010 0.031 Uiso 0.9202(14) 1 calc PR A 1
C6 C 0.2633(8) -0.00779(12) 0.1972(3) 0.0226(5) Uani 0.9202(14) 1 d PD A 1
C7 C 0.2043(3) 0.10303(9) 0.2020(3) 0.0223(4) Uani 0.9202(14) 1 d PD A 1
C8 C 0.2550(3) 0.01116(10) 0.3632(2) 0.0224(4) Uani 0.9202(14) 1 d PD A 1
C11 C 0.1899(3) 0.11502(9) 0.4965(2) 0.0243(4) Uani 0.9202(14) 1 d PD A 1
H11A H 0.1978 0.0837 0.5875 0.029 Uiso 0.9202(14) 1 calc PR A 1
C12 C 0.3493(3) 0.16374(11) 0.5505(3) 0.0261(6) Uani 0.9202(14) 1 d PD A 1
H12 H 0.4640 0.1582 0.5057 0.031 Uiso 0.9202(14) 1 calc PR A 1
C13 C 0.3097(4) 0.22942(11) 0.5980(3) 0.0284(5) Uani 0.9202(14) 1 d PD A 1
H13 H 0.4014 0.2637 0.5824 0.034 Uiso 0.9202(14) 1 calc PR A 1
C14 C 0.1083(3) 0.25171(9) 0.5868(2) 0.0253(4) Uani 0.9202(14) 1 d PD A 1
H14 H 0.0637 0.2742 0.4803 0.030 Uiso 0.9202(14) 1 calc PR A 1
C15 C -0.0260(3) 0.19532(9) 0.5872(3) 0.0255(5) Uani 0.9202(14) 1 d PD A 1
H15 H 0.0017 0.1747 0.6968 0.031 Uiso 0.9202(14) 1 calc PR A 1
C16 C -0.0094(3) 0.14568(10) 0.4604(3) 0.0270(6) Uani 0.9202(14) 1 d PD A 1
H16A H -0.0362 0.1668 0.3528 0.032 Uiso 0.9202(14) 1 calc PR A 1
H16B H -0.1058 0.1113 0.4568 0.032 Uiso 0.9202(14) 1 calc PR A 1
O1A O 0.157(2) 0.1539(7) 0.047(2) 0.0286(3) Uani 0.0798(14) 1 d PD A 2
O2A O 0.256(2) 0.0265(8) 0.5013(16) 0.0298(4) Uani 0.0798(14) 1 d PD A 2
O3A O 0.350(3) 0.2434(10) 0.573(3) 0.0311(4) Uani 0.0798(14) 1 d PD A 2
O4A O 0.081(3) 0.2759(8) 0.777(2) 0.0270(3) Uani 0.0798(14) 1 d PD A 2
H4A1 H 0.1508 0.2739 0.8717 0.040 Uiso 0.0798(14) 1 calc PR A 2
O5A O -0.218(3) 0.2090(17) 0.584(4) 0.0306(5) Uani 0.0798(14) 1 d PD A 2
H5A1 H -0.2594 0.2449 0.6075 0.046 Uiso 0.0798(14) 1 calc PR A 2
N1A N 0.212(3) 0.1039(8) 0.299(2) 0.0226(4) Uani 0.0798(14) 1 d PD A 2
C1A C 0.222(16) 0.0387(13) 0.084(3) 0.0233(7) Uani 0.0798(14) 1 d PD A 2
C2A C 0.224(4) 0.0142(12) -0.067(3) 0.0274(5) Uani 0.0798(14) 1 d PD A 2
H2A1 H 0.2008 0.0411 -0.1601 0.033 Uiso 0.0798(14) 1 calc PR A 2
C3A C 0.259(5) -0.0510(14) -0.075(3) 0.0304(5) Uani 0.0798(14) 1 d PD A 2
H3A1 H 0.2652 -0.0695 -0.1761 0.037 Uiso 0.0798(14) 1 calc PR A 2
C4A C 0.286(4) -0.0899(11) 0.059(3) 0.0297(5) Uani 0.0798(14) 1 d PD A 2
H4A2 H 0.3033 -0.1352 0.0485 0.036 Uiso 0.0798(14) 1 calc PR A 2
C5A C 0.290(4) -0.0646(10) 0.211(3) 0.0262(5) Uani 0.0798(14) 1 d PD A 2
H5A2 H 0.3175 -0.0914 0.3048 0.031 Uiso 0.0798(14) 1 calc PR A 2
C6A C 0.252(11) 0.0000(11) 0.223(3) 0.0226(5) Uani 0.0798(14) 1 d PD A 2
C7A C 0.196(4) 0.1063(8) 0.130(2) 0.0223(4) Uani 0.0798(14) 1 d PD A 2
C8A C 0.245(4) 0.0426(10) 0.3616(19) 0.0224(4) Uani 0.0798(14) 1 d PD A 2
C11A C 0.177(3) 0.1623(8) 0.389(2) 0.0243(4) Uani 0.0798(14) 1 d PD A 2
H11B H 0.1713 0.1997 0.3134 0.029 Uiso 0.0798(14) 1 calc PR A 2
C12A C 0.335(4) 0.1770(14) 0.535(3) 0.0261(6) Uani 0.0798(14) 1 d PD A 2
H12A H 0.4577 0.1531 0.5439 0.031 Uiso 0.0798(14) 1 calc PR A 2
C13A C 0.298(3) 0.2008(11) 0.689(2) 0.0284(5) Uani 0.0798(14) 1 d PD A 2
H13A H 0.3937 0.1915 0.7926 0.034 Uiso 0.0798(14) 1 calc PR A 2
C14A C 0.095(2) 0.2168(9) 0.695(2) 0.0253(4) Uani 0.0798(14) 1 d PD A 2
H14A H 0.0502 0.1813 0.7564 0.030 Uiso 0.0798(14) 1 calc PR A 2
C15A C -0.039(3) 0.2192(11) 0.531(2) 0.0255(5) Uani 0.0798(14) 1 d PD A 2
H15A H -0.0350 0.2610 0.4722 0.031 Uiso 0.0798(14) 1 calc PR A 2
C16A C -0.017(3) 0.1596(15) 0.432(4) 0.0270(6) Uani 0.0798(14) 1 d PD A 2
H16C H -0.1205 0.1582 0.3321 0.032 Uiso 0.0798(14) 1 calc PR A 2
H16D H -0.0250 0.1199 0.4957 0.032 Uiso 0.0798(14) 1 calc PR A 2

loop_
_atom_site_aniso_label
_atom_site_aniso_U_11
_atom_site_aniso_U_22
_atom_site_aniso_U_33
_atom_site_aniso_U_23
_atom_site_aniso_U_13
_atom_site_aniso_U_12
O1 0.0284(7) 0.0214(7) 0.0366(8) 0.0082(6) 0.0088(6) 0.0013(5)
O2 0.0407(8) 0.0234(7) 0.0263(8) 0.0045(6) 0.0098(6) 0.0025(6)
O3 0.0322(8) 0.0327(8) 0.0250(7) -0.0052(6) 0.0006(6) 0.0071(6)
O4 0.0317(8) 0.0201(7) 0.0264(8) -0.0027(6) 0.0020(7) 0.0000(6)
O5 0.0244(7) 0.0261(11) 0.0424(14) -0.0107(9) 0.0102(8) 0.0002(6)
N1 0.0254(8) 0.0204(9) 0.0223(9) 0.0000(7) 0.0061(7) 0.0015(7)
C1 0.0188(16) 0.0259(11) 0.0245(11) 0.0017(9) 0.0038(14) -0.0004(17)
C2 0.0226(10) 0.0341(12) 0.0243(10) 0.0045(9) 0.0034(8) 0.0003(10)
C3 0.0252(10) 0.0453(14) 0.0203(10) -0.0048(10) 0.0046(9) 0.0007(10)
C4 0.0245(11) 0.0320(12) 0.0315(14) -0.0104(10) 0.0049(11) 0.0019(9)
C5 0.0236(10) 0.0257(10) 0.0278(12) -0.0017(10) 0.0035(10) 0.0020(8)
C6 0.0183(12) 0.0254(11) 0.0235(11) -0.0003(9) 0.0039(12) 0.0005(10)
C7 0.0175(9) 0.0239(10) 0.0246(12) 0.0032(9) 0.0035(10) -0.0010(7)
C8 0.0217(9) 0.0199(10) 0.0250(10) 0.0009(8) 0.0045(8) 0.0002(9)
C11 0.0294(10) 0.0208(9) 0.0239(10) -0.0003(7) 0.0090(8) 0.0003(7)
C12 0.0229(10) 0.0289(13) 0.0254(10) -0.0025(9) 0.0035(8) 0.0013(9)
C13 0.0341(13) 0.0250(12) 0.0276(12) -0.0019(9) 0.0104(9) -0.0097(9)
C14 0.0289(10) 0.0201(9) 0.0260(10) -0.0014(8) 0.0044(8) -0.0020(8)
C15 0.0240(10) 0.0199(10) 0.0328(12) -0.0022(8) 0.0075(9) 0.0000(8)
C16 0.0221(9) 0.0234(13) 0.0358(14) -0.0061(10) 0.0074(9) -0.0036(8)
O1A 0.0284(7) 0.0214(7) 0.0366(8) 0.0082(6) 0.0088(6) 0.0013(5)
O2A 0.0407(8) 0.0234(7) 0.0263(8) 0.0045(6) 0.0098(6) 0.0025(6)
O3A 0.0322(8) 0.0327(8) 0.0250(7) -0.0052(6) 0.0006(6) 0.0071(6)
O4A 0.0317(8) 0.0201(7) 0.0264(8) -0.0027(6) 0.0020(7) 0.0000(6)
O5A 0.0244(7) 0.0261(11) 0.0424(14) -0.0107(9) 0.0102(8) 0.0002(6)
N1A 0.0254(8) 0.0204(9) 0.0223(9) 0.0000(7) 0.0061(7) 0.0015(7)
C1A 0.0188(16) 0.0259(11) 0.0245(11) 0.0017(9) 0.0038(14) -0.0004(17)
C2A 0.0226(10) 0.0341(12) 0.0243(10) 0.0045(9) 0.0034(8) 0.0003(10)
C3A 0.0252(10) 0.0453(14) 0.0203(10) -0.0048(10) 0.0046(9) 0.0007(10)
C4A 0.0245(11) 0.0320(12) 0.0315(14) -0.0104(10) 0.0049(11) 0.0019(9)
C5A 0.0236(10) 0.0257(10) 0.0278(12) -0.0017(10) 0.0035(10) 0.0020(8)
C6A 0.0183(12) 0.0254(11) 0.0235(11) -0.0003(9) 0.0039(12) 0.0005(10)
C7A 0.0175(9) 0.0239(10) 0.0246(12) 0.0032(9) 0.0035(10) -0.0010(7)
C8A 0.0217(9) 0.0199(10) 0.0250(10) 0.0009(8) 0.0045(8) 0.0002(9)
C11A 0.0294(10) 0.0208(9) 0.0239(10) -0.0003(7) 0.0090(8) 0.0003(7)
C12A 0.0229(10) 0.0289(13) 0.0254(10) -0.0025(9) 0.0035(8) 0.0013(9)
C13A 0.0341(13) 0.0250(12) 0.0276(12) -0.0019(9) 0.0104(9) -0.0097(9)
C14A 0.0289(10) 0.0201(9) 0.0260(10) -0.0014(8) 0.0044(8) -0.0020(8)
C15A 0.0240(10) 0.0199(10) 0.0328(12) -0.0022(8) 0.0075(9) 0.0000(8)
C16A 0.0221(9) 0.0234(13) 0.0358(14) -0.0061(10) 0.0074(9) -0.0036(8)

loop_
_atom_type_symbol
_atom_type_description
_atom_type_scat_dispersion_real
_atom_type_scat_dispersion_imag
_atom_type_scat_source
C C 0.0181 0.0091 'International Tables Vol C Tables 4.2.6.8 and 6.1.1.4'
H H 0.0000 0.0000 'International Tables Vol C Tables 4.2.6.8 and 6.1.1.4'
N N 0.0311 0.0180 'International Tables Vol C Tables 4.2.6.8 and 6.1.1.4'
O O 0.0492 0.0322 'International Tables Vol C Tables 4.2.6.8 and 6.1.1.4'

loop_
_geom_angle_atom_site_label_1
_geom_angle_atom_site_label_2
_geom_angle_atom_site_label_3
_geom_angle
C13 O3 C12 61.22(13)
C14 O4 H4O 109.5(16)
C15 O5 H5O 108.2(19)
C7 N1 C8 111.53(15)
C7 N1 C11 125.45(19)
C8 N1 C11 123.02(17)
C2 C1 C6 121.7(2)
C2 C1 C7 129.9(2)
C6 C1 C7 108.4(2)
C1 C2 C3 117.0(2)
C1 C2 H2A 121.5
C3 C2 H2A 121.5
C2 C3 C4 121.65(19)
C2 C3 H3A 119.2
C4 C3 H3A 119.2
C3 C4 C5 121.1(2)
C3 C4 H4A 119.5
C5 C4 H4A 119.5
C6 C5 C4 117.0(2)
C6 C5 H5A 121.5
C4 C5 H5A 121.5
C5 C6 C1 121.6(2)
C5 C6 C8 130.2(2)
C1 C6 C8 108.20(19)
O1 C7 N1 124.6(2)
O1 C7 C1 129.5(2)
N1 C7 C1 105.89(17)
O2 C8 N1 124.54(18)
O2 C8 C6 129.48(19)
N1 C8 C6 105.97(16)
N1 C11 C12 110.88(16)
N1 C11 C16 110.59(16)
C12 C11 C16 113.30(16)
N1 C11 H11A 107.3
C12 C11 H11A 107.3
C16 C11 H11A 107.3
O3 C12 C13 59.20(13)
O3 C12 C11 114.0(2)
C13 C12 C11 120.9(2)
O3 C12 H12 116.6
C13 C12 H12 116.6
C11 C12 H12 116.6
O3 C13 C12 59.59(14)
O3 C13 C14 116.34(17)
C12 C13 C14 121.09(19)
O3 C13 H13 116.0
C12 C13 H13 116.0
C14 C13 H13 116.0
O4 C14 C13 112.32(16)
O4 C14 C15 111.06(16)
C13 C14 C15 112.02(16)
O4 C14 H14 107.0
C13 C14 H14 107.0
C15 C14 H14 107.0
O5 C15 C16 106.63(18)
O5 C15 C14 108.76(18)
C16 C15 C14 110.89(16)
O5 C15 H15 110.2
C16 C15 H15 110.2
C14 C15 H15 110.2
C15 C16 C11 111.64(18)
C15 C16 H16A 109.3
C11 C16 H16A 109.3
C15 C16 H16B 109.3
C11 C16 H16B 109.3
H16A C16 H16B 108.0
C12A O3A C13A 62.8(11)
C14A O4A H4O 103(3)
C14A O4A H4A1 109.5
H4O O4A H4A1 57.1
C15A O5A H5O 89(3)
C15A O5A H5A1 109.5
H5O O5A H5A1 20.7
C8A N1A C7A 113.0(12)
C8A N1A C11A 125.8(16)
C7A N1A C11A 121.0(16)
C2A C1A C6A 122.7(16)
C2A C1A C7A 128.5(18)
C6A C1A C7A 108.8(14)
C3A C2A C1A 116.7(18)
C3A C2A H2A1 121.6
C1A C2A H2A1 121.6
C4A C3A C2A 121(2)
C4A C3A H3A1 119.4
C2A C3A H3A1 119.4
C3A C4A C5A 121.6(19)
C3A C4A H4A2 119.2
C5A C4A H4A2 119.2
C6A C5A C4A 118.2(18)
C6A C5A H5A2 120.9
C4A C5A H5A2 120.9
C5A C6A C1A 119.4(16)
C5A C6A C8A 132.7(19)
C1A C6A C8A 107.8(14)
O1A C7A N1A 125.1(18)
O1A C7A C1A 130.1(18)
N1A C7A C1A 104.6(13)
O2A C8A N1A 126.5(18)
O2A C8A C6A 127.5(19)
N1A C8A C6A 105.9(13)
N1A C11A C12A 113.7(15)
N1A C11A C16A 112.0(15)
C12A C11A C16A 111.3(17)
N1A C11A H11B 106.4
C12A C11A H11B 106.4
C16A C11A H11B 106.4
O3A C12A C13A 59.6(10)
O3A C12A C11A 113(2)
C13A C12A C11A 122.3(19)
O3A C12A H12A 116.4
C13A C12A H12A 116.4
C11A C12A H12A 116.4
O3A C13A C12A 57.6(11)
O3A C13A C14A 107.8(17)
C12A C13A C14A 119.0(17)
O3A C13A H13A 118.8
C12A C13A H13A 118.8
C14A C13A H13A 118.8
O4A C14A C15A 109.0(15)
O4A C14A C13A 112.8(15)
C15A C14A C13A 113.0(14)
O4A C14A H14A 107.3
C15A C14A H14A 107.3
C13A C14A H14A 107.3
O5A C15A C14A 97.3(17)
O5A C15A C16A 105.6(18)
C14A C15A C16A 111.0(18)
O5A C15A H15A 113.8
C14A C15A H15A 113.8
C16A C15A H15A 113.8
C15A C16A C11A 109.1(17)
C15A C16A H16C 109.9
C11A C16A H16C 109.9
C15A C16A H16D 109.9
C11A C16A H16D 109.9
H16C C16A H16D 108.3

loop_
_geom_bond_atom_site_label_1
_geom_bond_atom_site_label_2
_geom_bond_distance
O1 C7 1.213(2)
O2 C8 1.208(2)
O3 C13 1.433(3)
O3 C12 1.439(3)
O4 C14 1.424(2)
O4 H4O 0.79(3)
O5 C15 1.451(3)
O5 H5O 0.87(3)
N1 C7 1.398(3)
N1 C8 1.404(2)
N1 C11 1.465(2)
C1 C2 1.380(3)
C1 C6 1.386(3)
C1 C7 1.484(3)
C2 C3 1.389(3)
C2 H2A 0.9500
C3 C4 1.389(3)
C3 H3A 0.9500
C4 C5 1.394(3)
C4 H4A 0.9500
C5 C6 1.385(3)
C5 H5A 0.9500
C6 C8 1.481(3)
C11 C12 1.515(3)
C11 C16 1.535(3)
C11 H11A 1.0000
C12 C13 1.462(3)
C12 H12 1.0000
C13 C14 1.508(3)
C13 H13 1.0000
C14 C15 1.516(3)
C14 H14 1.0000
C15 C16 1.514(3)
C15 H15 1.0000
C16 H16A 0.9900
C16 H16B 0.9900
O1A C7A 1.204(16)
O2A C8A 1.219(16)
O3A C12A 1.41(2)
O3A C13A 1.437(17)
O4A C14A 1.425(16)
O4A H4O 0.58(3)
O4A H4AA 0.8400
O5A C15A 1.489(18)
O5A H5O 0.95(5)
O5A H5AA 0.8400
N1A C8A 1.371(17)
N1A C7A 1.414(16)
N1A C11A 1.480(15)
C1A C2A 1.384(17)
C1A C6A 1.395(17)
C1A C7A 1.473(16)
C2A C3A 1.375(19)
C2A H2A1 0.9500
C3A C4A 1.374(19)
C3A H3A1 0.9500
C4A C5A 1.389(18)
C4A H4A2 0.9500
C5A C6A 1.368(17)
C5A H5A2 0.9500
C6A C8A 1.485(17)
C11A C12A 1.502(18)
C11A C16A 1.536(18)
C11A H11B 1.0000
C12A C13A 1.482(18)
C12A H12A 1.0000
C13A C14A 1.516(17)
C13A H13A 1.0000
C14A C15A 1.493(17)
C14A H14A 1.0000
C15A C16A 1.518(18)
C15A H15A 1.0000
C16A H16C 0.9900
C16A H16D 0.9900

loop_
_geom_hbond_atom_site_label_D
_geom_hbond_atom_site_label_H
_geom_hbond_atom_site_label_A
_geom_hbond_distance_DH
_geom_hbond_distance_HA
_geom_hbond_distance_DA
_geom_hbond_angle_DHA
_geom_hbond_site_symmetry_A
O4 H4O O5 0.79(3) 2.09(3) 2.852(3) 160(2) 4_666
O5 H5O O1 0.87(3) 2.05(3) 2.879(3) 160(3) 4_566
O5 H5O O4 0.87(3) 2.47(3) 2.885(3) 110(2) .
O4A H4A1 O5A 0.84 1.86 2.68(4) 165.3 4_666
O5A H5A1 O1A 0.84 2.20 2.96(4) 150.9 4_566
O5A H5A1 O4A 0.84 2.61 2.75(4) 90.4 .

loop_
_geom_torsion_atom_site_label_1
_geom_torsion_atom_site_label_2
_geom_torsion_atom_site_label_3
_geom_torsion_atom_site_label_4
_geom_torsion
C6 C1 C2 C3 0.8(9)
C7 C1 C2 C3 -178.6(6)
C1 C2 C3 C4 -0.4(5)
C2 C3 C4 C5 -0.1(3)
C3 C4 C5 C6 0.1(4)
C4 C5 C6 C1 0.4(7)
C4 C5 C6 C8 179.4(4)
C2 C1 C6 C5 -0.8(10)
C7 C1 C6 C5 178.7(4)
C2 C1 C6 C8 180.0(5)
C7 C1 C6 C8 -0.5(7)
C8 N1 C7 O1 -178.84(19)
C11 N1 C7 O1 1.5(3)
C8 N1 C7 C1 1.5(4)
C11 N1 C7 C1 -178.2(4)
C2 C1 C7 O1 -0.7(10)
C6 C1 C7 O1 179.8(4)
C2 C1 C7 N1 178.9(6)
C6 C1 C7 N1 -0.5(6)
C7 N1 C8 O2 178.01(19)
C11 N1 C8 O2 -2.3(3)
C7 N1 C8 C6 -1.8(3)
C11 N1 C8 C6 177.9(3)
C5 C6 C8 O2 2.5(7)
C1 C6 C8 O2 -178.4(4)
C5 C6 C8 N1 -177.7(4)
C1 C6 C8 N1 1.4(5)
C7 N1 C11 C12 -66.8(2)
C8 N1 C11 C12 113.54(19)
C7 N1 C11 C16 59.8(2)
C8 N1 C11 C16 -119.91(19)
C13 O3 C12 C11 -112.9(2)
N1 C11 C12 O3 -154.47(17)
C16 C11 C12 O3 80.5(2)
N1 C11 C12 C13 138.3(2)
C16 C11 C12 C13 13.2(3)
C12 O3 C13 C14 112.2(2)
C11 C12 C13 O3 101.3(2)
O3 C12 C13 C14 -104.3(2)
C11 C12 C13 C14 -3.0(3)
O3 C13 C14 O4 79.0(2)
C12 C13 C14 O4 147.9(2)
O3 C13 C14 C15 -46.8(2)
C12 C13 C14 C15 22.1(3)
O4 C14 C15 O5 64.9(2)
C13 C14 C15 O5 -168.61(17)
O4 C14 C15 C16 -178.16(16)
C13 C14 C15 C16 -51.7(2)
O5 C15 C16 C11 -178.09(17)
C14 C15 C16 C11 63.7(2)
N1 C11 C16 C15 -168.05(17)
C12 C11 C16 C15 -42.9(2)
C6A C1A C2A C3A -1(12)
C7A C1A C2A C3A 178(8)
C1A C2A C3A C4A 2(7)
C2A C3A C4A C5A -4(5)
C3A C4A C5A C6A 4(6)
C4A C5A C6A C1A -4(9)
C4A C5A C6A C8A -179(6)
C2A C1A C6A C5A 2(14)
C7A C1A C6A C5A -177(6)
C2A C1A C6A C8A 179(8)
C7A C1A C6A C8A 0(10)
C8A N1A C7A O1A 176(2)
C11A N1A C7A O1A 1(4)
C8A N1A C7A C1A 0(6)
C11A N1A C7A C1A -175(5)
C2A C1A C7A O1A 6(14)
C6A C1A C7A O1A -176(5)
C2A C1A C7A N1A -179(9)
C6A C1A C7A N1A 0(9)
C7A N1A C8A O2A -176(3)
C11A N1A C8A O2A -2(4)
C7A N1A C8A C6A 0(4)
C11A N1A C8A C6A 174(3)
C5A C6A C8A O2A -8(10)
C1A C6A C8A O2A 176(6)
C5A C6A C8A N1A 176(7)
C1A C6A C8A N1A 0(7)
C8A N1A C11A C12A 58(3)
C7A N1A C11A C12A -129(3)
C8A N1A C11A C16A -70(3)
C7A N1A C11A C16A 104(3)
C13A O3A C12A C11A 115(2)
N1A C11A C12A O3A 151.5(19)
C16A C11A C12A O3A -81(3)
N1A C11A C12A C13A -141(2)
C16A C11A C12A C13A -13(3)
C12A O3A C13A C14A -113.5(18)
C11A C12A C13A O3A -99(3)
O3A C12A C13A C14A 94(2)
C11A C12A C13A C14A -6(3)
O3A C13A C14A O4A -74(2)
C12A C13A C14A O4A -136(2)
O3A C13A C14A C15A 50(2)
C12A C13A C14A C15A -12(3)
O4A C14A C15A O5A -75(2)
C13A C14A C15A O5A 159(2)
O4A C14A C15A C16A 175.1(18)
C13A C14A C15A C16A 49(2)
O5A C15A C16A C11A -173(2)
C14A C15A C16A C11A -69(3)
N1A C11A C16A C15A 177(2)
C12A C11A C16A C15A 49(3)
